data_4333775
loop_
_publ_author_name
'Yuta Hasegawa'
'Ryota Sakamoto'
'Kazuhiro Takahashi'
'Hiroshi Nishihara'

_publ_section_title
;
 Bis[(E)-2,6-bis(1H-pyrazol-1-yl)-4-styrylpyridine]iron(II) Complex:
 Relationship between Thermal Spin Crossover and Crystal Solvent
;
_journal_name_full 'Inorganic Chemistry'
_journal_page_first 1658
_journal_page_last 1665
_journal_paper_doi 10.1021/ic302640m
_journal_volume 52
_journal_year 2013
_chemical_formula_moiety 'C38 H30 Fe N10, C3 H6 O, 2(B F4)'
_chemical_formula_sum 'C41 H36 B2 F8 Fe N10 O'
_chemical_formula_weight 914.27
_space_group_IT_number 14
_symmetry_cell_setting monoclinic
_symmetry_space_group_name_Hall '-P 2ybc'
_symmetry_space_group_name_H-M 'P 1 21/c 1'
_audit_creation_date 2008-02-10T17:52:09-00:00
_audit_creation_method 'WinGX routine CIF_UPDATE'
_cell_angle_alpha 90.0000
_cell_angle_beta 99.7889(10)
_cell_angle_gamma 90.0000
_cell_formula_units_Z 4
_cell_length_a 15.055(3)
_cell_length_b 16.639(4)
_cell_length_c 17.128(4)
_cell_measurement_reflns_used 9087
_cell_measurement_temperature 240(2)
_cell_measurement_theta_max 27.48
_cell_measurement_theta_min 3.00
_cell_volume 4228.1(16)
_computing_structure_refinement 'SHELXL-97 (Sheldrick, 1997)'
_diffrn_ambient_temperature 240(2)
_diffrn_detector_area_resol_mean 28.5714
_diffrn_measured_fraction_theta_full 0.995
_diffrn_measured_fraction_theta_max 0.995
_diffrn_measurement_device_type 'Rigaku Saturn'
_diffrn_measurement_method dtintegrate.ref
_diffrn_radiation_detector CCD
_diffrn_radiation_monochromator 'Graphite Monochromator'
_diffrn_radiation_type MoK\a
_diffrn_radiation_wavelength 0.71073
_diffrn_reflns_av_R_equivalents 0.0489
_diffrn_reflns_limit_h_max 18
_diffrn_reflns_limit_h_min -19
_diffrn_reflns_limit_k_max 21
_diffrn_reflns_limit_k_min -16
_diffrn_reflns_limit_l_max 22
_diffrn_reflns_limit_l_min -22
_diffrn_reflns_number 32617
_diffrn_reflns_theta_full 27.48
_diffrn_reflns_theta_max 27.48
_diffrn_reflns_theta_min 3.01
_exptl_absorpt_coefficient_mu 0.439
_exptl_absorpt_correction_T_max 0.880
_exptl_absorpt_correction_T_min 0.779
_exptl_absorpt_correction_type numerical
_exptl_absorpt_process_details
;'Higashi (1999). Programs for Absorption Correction.'
Rigaku Corporation, Tokyo, Japan.
;
_exptl_crystal_colour Orange
_exptl_crystal_density_diffrn 1.436
_exptl_crystal_description Lozenge
_exptl_crystal_F_000 1872
_exptl_crystal_preparation Acetone
_exptl_crystal_size_max 0.60
_exptl_crystal_size_mid 0.35
_exptl_crystal_size_min 0.30
_refine_diff_density_max 0.735
_refine_diff_density_min -0.480
_refine_ls_extinction_method none
_refine_ls_goodness_of_fit_ref 1.164
_refine_ls_hydrogen_treatment constr
_refine_ls_matrix_type full
_refine_ls_number_parameters 570
_refine_ls_number_reflns 9659
_refine_ls_number_restraints 0
_refine_ls_restrained_S_all 1.164
_refine_ls_R_factor_gt 0.0764
_refine_ls_shift/su_max 0
_refine_ls_structure_factor_coef Fsqd
_refine_ls_weighting_details 'calc w=1/[\s^2^(Fo^2^)+(0.0788P)^2^+2.9112P] where P=(Fo^2^+2Fc^2^)/3'
_refine_ls_weighting_scheme calc
_refine_ls_wR_factor_ref 0.1873
_reflns_number_gt 7665
_reflns_number_total 9659
_reflns_threshold_expression >2sigma(I)
_cod_data_source_file ic302640m_si_002_08.cif
_cod_data_source_block '[Fe(E-dpsp)2](BF4)2-acetone_240K'
_cod_original_cell_volume 4228.1(17)
_cod_database_code 4333775

loop_
_symmetry_equiv_pos_as_xyz
'x, y, z'
'-x, y+1/2, -z+1/2'
'-x, -y, -z'
'x, -y-1/2, z-1/2'

loop_
_atom_site_label
_atom_site_type_symbol
_atom_site_fract_x
_atom_site_fract_y
_atom_site_fract_z
_atom_site_U_iso_or_equiv
_atom_site_adp_type
_atom_site_occupancy
_atom_site_calc_flag
_atom_site_refinement_flags
C1 C 0.3218(3) 0.2471(2) 0.2374(2) 0.0429(8) Uani 1 d .
H1 H 0.3369 0.2609 0.2919 0.052 Uiso 1 calc R
C2 C 0.3369(2) 0.2961(2) 0.1744(2) 0.0422(8) Uani 1 d .
H2 H 0.3636 0.348 0.1781 0.051 Uiso 1 calc R
C3 C 0.3057(2) 0.25440(19) 0.10690(19) 0.0345(7) Uani 1 d .
H3 H 0.3064 0.2717 0.0541 0.041 Uiso 1 calc R
C4 C 0.2266(2) 0.12186(17) 0.08369(17) 0.0271(6) Uani 1 d .
C5 C 0.2106(2) 0.12081(19) 0.00210(17) 0.0314(7) Uani 1 d .
H5 H 0.2332 0.1621 -0.0275 0.038 Uiso 1 calc R
C6 C 0.1601(2) 0.05718(19) -0.03593(17) 0.0316(7) Uani 1 d .
C7 C 0.1278(2) -0.00245(19) 0.01029(18) 0.0324(7) Uani 1 d .
H7 H 0.0911 -0.0453 -0.0134 0.039 Uiso 1 calc R
C8 C 0.1515(2) 0.00393(18) 0.09103(17) 0.0286(6) Uani 1 d .
C9 C 0.0932(2) -0.1284(2) 0.1313(2) 0.0411(8) Uani 1 d .
H9 H 0.0757 -0.1533 0.0812 0.049 Uiso 1 calc R
C10 C 0.0884(3) -0.1613(2) 0.2037(2) 0.0475(9) Uani 1 d .
H10 H 0.0668 -0.2132 0.214 0.057 Uiso 1 calc R
C11 C 0.1218(2) -0.1028(2) 0.2590(2) 0.0415(8) Uani 1 d .
H11 H 0.1265 -0.1089 0.3147 0.05 Uiso 1 calc R
C12 C 0.1437(2) 0.0533(2) -0.12258(18) 0.0364(7) Uani 1 d .
H12 H 0.1483 0.1019 -0.1507 0.044 Uiso 1 calc R
C13 C 0.1230(2) -0.0128(2) -0.16469(18) 0.0389(8) Uani 1 d .
H13 H 0.1156 -0.0606 -0.1361 0.047 Uiso 1 calc R
C14 C 0.1103(2) -0.0196(2) -0.25130(19) 0.0389(8) Uani 1 d .
C15 C 0.0907(3) 0.0463(2) -0.3018(2) 0.0458(9) Uani 1 d .
H15 H 0.0858 0.0984 -0.2802 0.055 Uiso 1 calc R
C16 C 0.0782(3) 0.0361(3) -0.3833(2) 0.0552(10) Uani 1 d .
H16 H 0.0631 0.081 -0.4172 0.066 Uiso 1 calc R
C17 C 0.0876(3) -0.0388(3) -0.4152(2) 0.0590(11) Uani 1 d .
H17 H 0.0803 -0.0455 -0.4711 0.071 Uiso 1 calc R
C18 C 0.1074(3) -0.1033(3) -0.3663(2) 0.0608(11) Uani 1 d .
H18 H 0.1138 -0.1549 -0.3884 0.073 Uiso 1 calc R
C19 C 0.1182(3) -0.0947(2) -0.2851(2) 0.0521(10) Uani 1 d .
H19 H 0.1311 -0.1405 -0.252 0.063 Uiso 1 calc R
C20 C 0.1071(2) 0.1954(2) 0.3225(2) 0.0455(9) Uani 1 d .
H20 H 0.0812 0.2206 0.2742 0.055 Uiso 1 calc R
C21 C 0.0890(2) 0.2176(2) 0.3970(2) 0.0450(9) Uani 1 d .
H21 H 0.0502 0.2593 0.4086 0.054 Uiso 1 calc R
C22 C 0.1389(2) 0.1669(2) 0.44924(19) 0.0367(7) Uani 1 d .
H22 H 0.1414 0.1663 0.505 0.044 Uiso 1 calc R
C23 C 0.2513(2) 0.06000(18) 0.43238(17) 0.0297(6) Uani 1 d .
C24 C 0.2798(2) 0.03997(19) 0.51078(17) 0.0331(7) Uani 1 d .
H24 H 0.2522 0.063 0.5515 0.04 Uiso 1 calc R
C25 C 0.3503(2) -0.01509(19) 0.52865(18) 0.0336(7) Uani 1 d .
C26 C 0.3885(2) -0.04742(19) 0.46606(18) 0.0345(7) Uani 1 d .
H26 H 0.4375 -0.0841 0.476 0.041 Uiso 1 calc R
C27 C 0.3527(2) -0.02422(18) 0.38958(18) 0.0308(7) Uani 1 d .
C28 C 0.4392(3) -0.1158(2) 0.3133(2) 0.0446(9) Uani 1 d .
H28 H 0.4697 -0.1492 0.3543 0.054 Uiso 1 calc R
C29 C 0.4434(3) -0.1214(2) 0.2344(2) 0.0515(10) Uani 1 d .
H29 H 0.4772 -0.1588 0.2095 0.062 Uiso 1 calc R
C30 C 0.3871(3) -0.0602(2) 0.1980(2) 0.0463(9) Uani 1 d .
H30 H 0.3764 -0.0497 0.1427 0.056 Uiso 1 calc R
C31 C 0.3874(2) -0.0398(2) 0.60978(18) 0.0370(7) Uani 1 d .
H31 H 0.4407 -0.0714 0.6173 0.044 Uiso 1 calc R
C32 C 0.3522(2) -0.0213(2) 0.67368(19) 0.0368(7) Uani 1 d .
H32 H 0.2983 0.0095 0.6658 0.044 Uiso 1 calc R
C33 C 0.3896(2) -0.0443(2) 0.75521(19) 0.0384(8) Uani 1 d .
C34 C 0.3629(3) -0.0019(3) 0.8173(2) 0.0533(10) Uani 1 d .
H34 H 0.3194 0.0397 0.8058 0.064 Uiso 1 calc R
C35 C 0.3983(3) -0.0189(3) 0.8948(2) 0.0682(13) Uani 1 d .
H35 H 0.3801 0.0115 0.9363 0.082 Uiso 1 calc R
C36 C 0.4603(3) -0.0802(3) 0.9126(2) 0.0695(13) Uani 1 d .
H36 H 0.4842 -0.0926 0.9662 0.083 Uiso 1 calc R
C37 C 0.4870(3) -0.1227(3) 0.8522(2) 0.0615(12) Uani 1 d .
H37 H 0.5296 -0.1649 0.8643 0.074 Uiso 1 calc R
C38 C 0.4527(3) -0.1053(2) 0.7739(2) 0.0487(9) Uani 1 d .
H38 H 0.4724 -0.1351 0.7327 0.058 Uiso 1 calc R
C39 C 0.2892(5) 0.7418(5) 0.0658(6) 0.147(4) Uani 1 d .
H39A H 0.2789 0.7663 0.1155 0.221 Uiso 1 calc R
H39B H 0.3503 0.7195 0.0728 0.221 Uiso 1 calc R
H39C H 0.2452 0.6987 0.0508 0.221 Uiso 1 calc R
C40 C 0.2790(4) 0.8020(4) 0.0042(5) 0.100(2) Uani 1 d .
C41 C 0.2786(5) 0.7751(5) -0.0811(6) 0.147(3) Uani 1 d .
H41A H 0.2492 0.8162 -0.1176 0.22 Uiso 1 calc R
H41B H 0.2456 0.7243 -0.0907 0.22 Uiso 1 calc R
H41C H 0.3408 0.7675 -0.0897 0.22 Uiso 1 calc R
B1 B 0.4350(3) 0.2222(3) 0.4416(2) 0.0461(10) Uani 1 d .
B2 B -0.0028(3) 0.2326(3) 0.0920(2) 0.0484(11) Uani 1 d .
N1 N 0.28296(19) 0.17804(16) 0.20988(15) 0.0363(6) Uani 1 d .
N2 N 0.27354(17) 0.18357(15) 0.12934(14) 0.0288(5) Uani 1 d .
N3 N 0.19945(17) 0.06369(15) 0.12789(14) 0.0284(5) Uani 1 d .
N4 N 0.12765(18) -0.05363(15) 0.14482(14) 0.0319(6) Uani 1 d .
N5 N 0.14630(19) -0.03692(17) 0.22360(15) 0.0355(6) Uani 1 d .
N6 N 0.16467(19) 0.13499(16) 0.32798(15) 0.0359(6) Uani 1 d .
N7 N 0.18427(18) 0.11746(16) 0.40712(14) 0.0309(6) Uani 1 d .
N8 N 0.28554(17) 0.02797(15) 0.37230(14) 0.0290(5) Uani 1 d .
N9 N 0.38363(19) -0.05370(16) 0.32212(15) 0.0342(6) Uani 1 d .
N10 N 0.3507(2) -0.01874(17) 0.25061(15) 0.0378(6) Uani 1 d .
O1 O 0.2719(4) 0.8731(3) 0.0207(3) 0.1312(19) Uani 1 d .
F1 F 0.34509(19) 0.2425(2) 0.43279(15) 0.0893(10) Uani 1 d .
F2 F 0.4811(3) 0.2777(3) 0.4129(3) 0.159(2) Uani 1 d .
F3 F 0.4694(2) 0.2046(2) 0.51868(15) 0.0926(10) Uani 1 d .
F4 F 0.4384(3) 0.1552(2) 0.3950(2) 0.1163(13) Uani 1 d .
F5 F -0.0480(3) 0.2816(3) 0.0357(3) 0.155(2) Uani 1 d .
F6 F -0.0442(2) 0.2312(2) 0.15499(16) 0.0985(11) Uani 1 d .
F7 F 0.08453(18) 0.25838(18) 0.11245(19) 0.0815(8) Uani 1 d .
F8 F -0.0031(3) 0.1589(3) 0.0597(3) 0.1441(18) Uani 1 d .
Fe1 Fe 0.23786(3) 0.06511(3) 0.25335(2) 0.03023(15) Uani 1 d .

loop_
_atom_site_aniso_label
_atom_site_aniso_U_11
_atom_site_aniso_U_22
_atom_site_aniso_U_33
_atom_site_aniso_U_23
_atom_site_aniso_U_13
_atom_site_aniso_U_12
C1 0.055(2) 0.0376(19) 0.0337(17) -0.0047(14) -0.0007(15) -0.0091(16)
C2 0.049(2) 0.0329(18) 0.0423(19) -0.0006(15) 0.0015(16) -0.0096(15)
C3 0.0386(18) 0.0316(17) 0.0326(16) 0.0050(13) 0.0045(13) -0.0044(13)
C4 0.0322(16) 0.0254(15) 0.0235(14) 0.0001(11) 0.0041(11) 0.0008(12)
C5 0.0404(18) 0.0311(16) 0.0235(14) 0.0025(12) 0.0072(12) -0.0013(13)
C6 0.0385(17) 0.0319(16) 0.0244(14) -0.0017(12) 0.0051(12) 0.0032(13)
C7 0.0396(18) 0.0308(16) 0.0263(15) -0.0032(12) 0.0046(13) -0.0040(13)
C8 0.0316(16) 0.0275(15) 0.0273(14) 0.0001(12) 0.0066(12) -0.0015(12)
C9 0.053(2) 0.0353(18) 0.0348(17) -0.0011(14) 0.0052(15) -0.0165(15)
C10 0.061(2) 0.039(2) 0.0416(19) 0.0076(15) 0.0083(17) -0.0198(17)
C11 0.049(2) 0.046(2) 0.0294(16) 0.0079(14) 0.0073(15) -0.0107(16)
C12 0.0462(19) 0.0400(19) 0.0229(14) 0.0020(13) 0.0055(13) -0.0046(14)
C13 0.052(2) 0.0394(19) 0.0247(15) 0.0011(13) 0.0064(14) -0.0038(15)
C14 0.046(2) 0.044(2) 0.0268(16) -0.0057(14) 0.0077(14) -0.0105(15)
C15 0.054(2) 0.053(2) 0.0304(17) 0.0002(15) 0.0049(16) 0.0009(17)
C16 0.064(3) 0.072(3) 0.0288(18) 0.0087(18) 0.0063(17) -0.003(2)
C17 0.064(3) 0.090(3) 0.0243(17) -0.0104(19) 0.0097(17) -0.018(2)
C18 0.081(3) 0.062(3) 0.041(2) -0.022(2) 0.015(2) -0.017(2)
C19 0.081(3) 0.042(2) 0.0330(18) -0.0061(15) 0.0103(18) -0.0123(19)
C20 0.049(2) 0.050(2) 0.0358(18) 0.0033(16) 0.0015(15) 0.0171(17)
C21 0.045(2) 0.048(2) 0.0416(19) -0.0055(16) 0.0053(16) 0.0176(16)
C22 0.0365(18) 0.0438(19) 0.0299(16) -0.0038(14) 0.0058(13) 0.0061(14)
C23 0.0341(16) 0.0298(16) 0.0247(14) 0.0011(12) 0.0037(12) 0.0012(13)
C24 0.0403(18) 0.0365(17) 0.0229(14) -0.0023(12) 0.0065(13) 0.0027(14)
C25 0.0414(18) 0.0318(17) 0.0271(15) 0.0027(12) 0.0041(13) 0.0000(13)
C26 0.0386(18) 0.0356(17) 0.0288(15) 0.0019(13) 0.0045(13) 0.0075(14)
C27 0.0356(17) 0.0313(16) 0.0257(14) 0.0006(12) 0.0058(12) 0.0010(13)
C28 0.051(2) 0.048(2) 0.0352(18) 0.0012(15) 0.0093(15) 0.0173(17)
C29 0.059(2) 0.059(2) 0.039(2) -0.0057(17) 0.0159(17) 0.0180(19)
C30 0.053(2) 0.060(2) 0.0282(16) -0.0017(16) 0.0143(15) 0.0089(18)
C31 0.0442(19) 0.0376(18) 0.0272(15) 0.0030(13) 0.0007(13) 0.0069(14)
C32 0.0415(19) 0.0368(18) 0.0309(16) 0.0028(13) 0.0024(14) 0.0047(14)
C33 0.0398(19) 0.047(2) 0.0279(16) 0.0046(14) 0.0051(13) 0.0002(15)
C34 0.061(2) 0.066(3) 0.0343(19) 0.0017(17) 0.0101(17) 0.012(2)
C35 0.082(3) 0.095(4) 0.0291(19) -0.007(2) 0.011(2) 0.008(3)
C36 0.070(3) 0.105(4) 0.0285(19) 0.011(2) -0.0046(19) 0.002(3)
C37 0.056(3) 0.081(3) 0.044(2) 0.019(2) -0.0013(19) 0.013(2)
C38 0.054(2) 0.060(2) 0.0330(18) 0.0065(16) 0.0076(16) 0.0103(19)
C39 0.107(6) 0.102(6) 0.240(11) 0.048(7) 0.053(6) 0.010(4)
C40 0.064(3) 0.084(4) 0.156(7) -0.009(4) 0.029(4) 0.013(3)
C41 0.101(6) 0.156(8) 0.181(9) -0.056(7) 0.018(6) 0.011(5)
B1 0.051(3) 0.054(3) 0.035(2) 0.0047(18) 0.0130(18) 0.011(2)
B2 0.059(3) 0.057(3) 0.0294(19) -0.0044(18) 0.0095(18) -0.011(2)
N1 0.0504(17) 0.0345(15) 0.0221(12) 0.0000(10) 0.0009(11) -0.0064(12)
N2 0.0353(14) 0.0272(13) 0.0233(12) 0.0008(10) 0.0038(10) -0.0036(10)
N3 0.0340(14) 0.0285(13) 0.0226(11) -0.0006(10) 0.0046(10) -0.0038(11)
N4 0.0408(15) 0.0326(14) 0.0228(12) -0.0010(10) 0.0066(11) -0.0079(11)
N5 0.0455(16) 0.0374(15) 0.0239(13) 0.0001(11) 0.0067(11) -0.0069(12)
N6 0.0441(16) 0.0398(16) 0.0227(12) 0.0020(11) 0.0024(11) 0.0086(12)
N7 0.0361(14) 0.0343(14) 0.0217(12) -0.0006(10) 0.0033(10) 0.0031(11)
N8 0.0368(14) 0.0293(13) 0.0210(12) -0.0003(10) 0.0055(10) 0.0012(11)
N9 0.0407(15) 0.0385(15) 0.0237(12) 0.0016(11) 0.0067(11) 0.0075(12)
N10 0.0472(17) 0.0431(17) 0.0242(13) 0.0021(11) 0.0095(12) 0.0070(13)
O1 0.155(5) 0.087(3) 0.159(5) 0.004(3) 0.047(4) 0.048(3)
F1 0.0760(19) 0.150(3) 0.0433(14) 0.0086(16) 0.0140(13) 0.0522(19)
F2 0.138(4) 0.193(5) 0.138(4) 0.078(3) 0.003(3) -0.084(3)
F3 0.096(2) 0.139(3) 0.0413(14) 0.0165(16) 0.0050(14) 0.059(2)
F4 0.125(3) 0.111(3) 0.106(3) -0.042(2) -0.001(2) 0.045(2)
F5 0.102(3) 0.229(5) 0.124(3) 0.112(4) -0.012(2) -0.006(3)
F6 0.094(2) 0.164(3) 0.0443(15) -0.0064(17) 0.0320(15) 0.004(2)
F7 0.0592(16) 0.0798(19) 0.102(2) 0.0011(16) 0.0034(15) -0.0180(14)
F8 0.129(3) 0.127(3) 0.185(4) -0.103(3) 0.051(3) -0.049(3)
Fe1 0.0397(3) 0.0302(2) 0.0203(2) 0.00097(17) 0.00359(17) -0.00064(19)

loop_
_atom_type_symbol
_atom_type_description
_atom_type_scat_dispersion_real
_atom_type_scat_dispersion_imag
_atom_type_scat_source
C C 0.0033 0.0016 'International Tables Vol C Tables 4.2.6.8 and 6.1.1.4'
H H 0 0 'International Tables Vol C Tables 4.2.6.8 and 6.1.1.4'
B B 0.0013 0.0007 'International Tables Vol C Tables 4.2.6.8 and 6.1.1.4'
N N 0.0061 0.0033 'International Tables Vol C Tables 4.2.6.8 and 6.1.1.4'
O O 0.0106 0.006 'International Tables Vol C Tables 4.2.6.8 and 6.1.1.4'
F F 0.0171 0.0103 'International Tables Vol C Tables 4.2.6.8 and 6.1.1.4'
Fe Fe 0.3463 0.8444 'International Tables Vol C Tables 4.2.6.8 and 6.1.1.4'

loop_
_geom_angle_atom_site_label_1
_geom_angle_atom_site_label_2
_geom_angle_atom_site_label_3
_geom_angle
N1 C1 C2 110.3(3)
N1 C1 H1 124.8
C2 C1 H1 124.8
C3 C2 C1 106.2(3)
C3 C2 H2 126.9
C1 C2 H2 126.9
N2 C3 C2 106.9(3)
N2 C3 H3 126.5
C2 C3 H3 126.5
N3 C4 C5 123.2(3)
N3 C4 N2 112.8(2)
C5 C4 N2 123.9(3)
C4 C5 C6 118.0(3)
C4 C5 H5 121
C6 C5 H5 121
C5 C6 C7 119.0(3)
C5 C6 C12 119.4(3)
C7 C6 C12 121.6(3)
C8 C7 C6 117.2(3)
C8 C7 H7 121.4
C6 C7 H7 121.4
N3 C8 C7 124.5(3)
N3 C8 N4 112.1(2)
C7 C8 N4 123.5(3)
N4 C9 C10 106.9(3)
N4 C9 H9 126.5
C10 C9 H9 126.5
C9 C10 C11 105.6(3)
C9 C10 H10 127.2
C11 C10 H10 127.2
N5 C11 C10 111.1(3)
N5 C11 H11 124.5
C10 C11 H11 124.5
C13 C12 C6 124.9(3)
C13 C12 H12 117.5
C6 C12 H12 117.5
C12 C13 C14 126.4(3)
C12 C13 H13 116.8
C14 C13 H13 116.8
C19 C14 C15 118.1(3)
C19 C14 C13 119.0(3)
C15 C14 C13 122.9(3)
C16 C15 C14 120.4(4)
C16 C15 H15 119.8
C14 C15 H15 119.8
C17 C16 C15 120.3(4)
C17 C16 H16 119.9
C15 C16 H16 119.9
C18 C17 C16 119.6(3)
C18 C17 H17 120.2
C16 C17 H17 120.2
C17 C18 C19 120.9(4)
C17 C18 H18 119.5
C19 C18 H18 119.5
C18 C19 C14 120.6(4)
C18 C19 H19 119.7
C14 C19 H19 119.7
N6 C20 C21 111.3(3)
N6 C20 H20 124.3
C21 C20 H20 124.3
C22 C21 C20 105.4(3)
C22 C21 H21 127.3
C20 C21 H21 127.3
N7 C22 C21 107.4(3)
N7 C22 H22 126.3
C21 C22 H22 126.3
N8 C23 C24 123.8(3)
N8 C23 N7 112.6(2)
C24 C23 N7 123.6(3)
C23 C24 C25 118.1(3)
C23 C24 H24 121
C25 C24 H24 121
C24 C25 C26 118.6(3)
C24 C25 C31 123.0(3)
C26 C25 C31 118.4(3)
C27 C26 C25 118.1(3)
C27 C26 H26 121
C25 C26 H26 121
N8 C27 C26 123.6(3)
N8 C27 N9 113.0(3)
C26 C27 N9 123.4(3)
N9 C28 C29 107.2(3)
N9 C28 H28 126.4
C29 C28 H28 126.4
C28 C29 C30 105.3(3)
C28 C29 H29 127.3
C30 C29 H29 127.3
N10 C30 C29 111.4(3)
N10 C30 H30 124.3
C29 C30 H30 124.3
C32 C31 C25 125.0(3)
C32 C31 H31 117.5
C25 C31 H31 117.5
C31 C32 C33 125.5(3)
C31 C32 H32 117.2
C33 C32 H32 117.2
C38 C33 C34 118.0(3)
C38 C33 C32 123.2(3)
C34 C33 C32 118.8(3)
C35 C34 C33 121.3(4)
C35 C34 H34 119.4
C33 C34 H34 119.4
C34 C35 C36 120.2(4)
C34 C35 H35 119.9
C36 C35 H35 119.9
C37 C36 C35 119.3(4)
C37 C36 H36 120.3
C35 C36 H36 120.3
C36 C37 C38 121.0(4)
C36 C37 H37 119.5
C38 C37 H37 119.5
C37 C38 C33 120.3(4)
C37 C38 H38 119.9
C33 C38 H38 119.9
C40 C39 H39A 109.5
C40 C39 H39B 109.5
H39A C39 H39B 109.5
C40 C39 H39C 109.5
H39A C39 H39C 109.5
H39B C39 H39C 109.5
O1 C40 C39 120.3(8)
O1 C40 C41 121.1(8)
C39 C40 C41 118.6(7)
C40 C41 H41A 109.5
C40 C41 H41B 109.5
H41A C41 H41B 109.5
C40 C41 H41C 109.5
H41A C41 H41C 109.5
H41B C41 H41C 109.5
F2 B1 F3 112.3(4)
F2 B1 F4 106.3(4)
F3 B1 F4 109.9(4)
F2 B1 F1 111.2(4)
F3 B1 F1 111.3(3)
F4 B1 F1 105.5(4)
F6 B2 F8 110.3(4)
F6 B2 F5 109.8(4)
F8 B2 F5 106.8(4)
F6 B2 F7 111.0(4)
F8 B2 F7 109.1(4)
F5 B2 F7 109.7(4)
C1 N1 N2 105.2(3)
C1 N1 Fe1 139.9(2)
N2 N1 Fe1 114.82(18)
C3 N2 N1 111.4(2)
C3 N2 C4 130.4(3)
N1 N2 C4 117.9(2)
C8 N3 C4 118.0(2)
C8 N3 Fe1 121.5(2)
C4 N3 Fe1 120.50(19)
C9 N4 N5 111.5(3)
C9 N4 C8 130.0(3)
N5 N4 C8 118.3(2)
C11 N5 N4 104.9(3)
C11 N5 Fe1 137.9(2)
N4 N5 Fe1 113.88(19)
C20 N6 N7 105.1(3)
C20 N6 Fe1 139.6(2)
N7 N6 Fe1 115.14(19)
C22 N7 N6 110.8(3)
C22 N7 C23 130.6(3)
N6 N7 C23 118.2(2)
C27 N8 C23 117.9(2)
C27 N8 Fe1 121.48(19)
C23 N8 Fe1 120.5(2)
C28 N9 N10 111.1(3)
C28 N9 C27 131.0(3)
N10 N9 C27 117.8(3)
C30 N10 N9 105.0(3)
C30 N10 Fe1 138.8(2)
N9 N10 Fe1 114.35(19)
N3 Fe1 N8 161.92(10)
N3 Fe1 N6 121.62(10)
N8 Fe1 N6 73.37(10)
N3 Fe1 N1 73.18(9)
N8 Fe1 N1 120.26(10)
N6 Fe1 N1 87.58(11)
N3 Fe1 N5 72.81(9)
N8 Fe1 N5 95.39(10)
N6 Fe1 N5 100.97(11)
N1 Fe1 N5 144.23(10)
N3 Fe1 N10 92.84(10)
N8 Fe1 N10 72.65(10)
N6 Fe1 N10 145.53(10)
N1 Fe1 N10 104.66(11)
N5 Fe1 N10 87.79(11)

loop_
_geom_bond_atom_site_label_1
_geom_bond_atom_site_label_2
_geom_bond_distance
C1 N1 1.338(4)
C1 C2 1.402(5)
C1 H1 0.95
C2 C3 1.362(5)
C2 H2 0.95
C3 N2 1.354(4)
C3 H3 0.95
C4 N3 1.335(4)
C4 C5 1.377(4)
C4 N2 1.406(4)
C5 C6 1.398(4)
C5 H5 0.95
C6 C7 1.407(4)
C6 C12 1.464(4)
C7 C8 1.372(4)
C7 H7 0.95
C8 N3 1.324(4)
C8 N4 1.417(4)
C9 N4 1.352(4)
C9 C10 1.367(5)
C9 H9 0.95
C10 C11 1.391(5)
C10 H10 0.95
C11 N5 1.335(4)
C11 H11 0.95
C12 C13 1.323(5)
C12 H12 0.95
C13 C14 1.468(4)
C13 H13 0.95
C14 C19 1.392(5)
C14 C15 1.397(5)
C15 C16 1.386(5)
C15 H15 0.95
C16 C17 1.379(6)
C16 H16 0.95
C17 C18 1.363(6)
C17 H17 0.95
C18 C19 1.379(5)
C18 H18 0.95
C19 H19 0.95
C20 N6 1.320(4)
C20 C21 1.399(5)
C20 H20 0.95
C21 C22 1.360(5)
C21 H21 0.95
C22 N7 1.354(4)
C22 H22 0.95
C23 N8 1.338(4)
C23 C24 1.379(4)
C23 N7 1.403(4)
C24 C25 1.397(5)
C24 H24 0.95
C25 C26 1.407(4)
C25 C31 1.466(4)
C26 C27 1.384(4)
C26 H26 0.95
C27 N8 1.328(4)
C27 N9 1.405(4)
C28 N9 1.354(4)
C28 C29 1.366(5)
C28 H28 0.95
C29 C30 1.402(5)
C29 H29 0.95
C30 N10 1.324(4)
C30 H30 0.95
C31 C32 1.331(5)
C31 H31 0.95
C32 C33 1.465(4)
C32 H32 0.95
C33 C38 1.390(5)
C33 C34 1.391(5)
C34 C35 1.374(5)
C34 H34 0.95
C35 C36 1.380(7)
C35 H35 0.95
C36 C37 1.369(6)
C36 H36 0.95
C37 C38 1.384(5)
C37 H37 0.95
C38 H38 0.95
C39 C40 1.444(10)
C39 H39A 0.98
C39 H39B 0.98
C39 H39C 0.98
C40 O1 1.224(7)
C40 C41 1.527(10)
C41 H41A 0.98
C41 H41B 0.98
C41 H41C 0.98
B1 F2 1.301(6)
B1 F3 1.365(5)
B1 F4 1.377(5)
B1 F1 1.379(5)
B2 F6 1.335(5)
B2 F8 1.344(6)
B2 F5 1.355(6)
B2 F7 1.370(5)
N1 N2 1.366(3)
N1 Fe1 2.172(3)
N3 Fe1 2.128(2)
N4 N5 1.359(3)
N5 Fe1 2.192(3)
N6 N7 1.369(3)
N6 Fe1 2.163(3)
N8 Fe1 2.133(2)
N9 N10 1.370(3)
N10 Fe1 2.205(3)
